data_7036554
loop_
_publ_author_name
'Ekengard, Erik'
'Glans, Lotta'
'Cassells, Irwin'
'Fogeron, Thibault'
'Govender, Preshendren'
'Stringer, Tameryn'
'Chellan, Prinessa'
'Lisensky, George C.'
'Hersh, William H.'
'Doverbratt, Isa'
'Lidin, Sven'
'de Kock, Carmen'
'Smith, Peter J.'
'Smith, Gregory S.'
'Nordlander, Ebbe'

_publ_section_title
;
 Antimalarial activity of ruthenium(ii) and osmium(ii) arene complexes
 with mono- and bidentate chloroquine analogue ligands.
;
_journal_issue 44
_journal_name_full 'Dalton transactions (Cambridge, England : 2003)'
_journal_page_first 19314
_journal_page_last 19329
_journal_paper_doi 10.1039/c5dt02410b
_journal_volume 44
_journal_year 2015
_chemical_formula_sum 'C29 H31 Cl2 N3 O2 Os'
_chemical_formula_weight 714.67
_chemical_name_systematic
(\h6-p-cymene)(2-(((2-((7-chloroquinolin-4-yl)amino)ethyl)imino)methyl)-4-methoxy-phenol))chloroosmium(II)
_space_group_IT_number 14
_symmetry_cell_setting monoclinic
_symmetry_space_group_name_Hall '-P 2ybc'
_symmetry_space_group_name_H-M 'P 1 21/c 1'
_atom_sites_solution_hydrogens geom
_atom_sites_solution_primary direct
_atom_sites_solution_secondary difmap
_audit_creation_method SHELXL-97
_audit_update_record
;
2015-06-24 deposited with the CCDC.
2015-09-16 downloaded from the CCDC.
;
_cell_angle_alpha 90.00
_cell_angle_beta 99.676(2)
_cell_angle_gamma 90.00
_cell_formula_units_Z 4
_cell_length_a 8.9203(2)
_cell_length_b 15.7392(4)
_cell_length_c 19.7232(4)
_cell_measurement_reflns_used 12294
_cell_measurement_temperature 173(2)
_cell_measurement_theta_max 27.50
_cell_measurement_theta_min 2.46
_cell_volume 2729.71(11)
_computing_cell_refinement 'DENZO-SMN (Otwinowski & Minor, 1997)'
_computing_data_collection 'COLLECT program (Nonius, 2000)'
_computing_data_reduction 'DENZO-SMN (Otwinowski & Minor, 1997)'
_computing_molecular_graphics 'X-Seed (Barbour, 2001)'
_computing_publication_material 'SHELXL-97 (Sheldrick, 2001)'
_computing_structure_refinement 'SHELXL-97 (Sheldrick, 1997)'
_computing_structure_solution 'SHELXS-97 (Sheldrick, 1997)'
_diffrn_ambient_temperature 173(2)
_diffrn_measured_fraction_theta_full 0.996
_diffrn_measured_fraction_theta_max 0.996
_diffrn_measurement_device_type 'Nonius Kappa CCD diffractometer'
_diffrn_measurement_method '1.2\% \f scans and \w scans'
_diffrn_radiation_monochromator graphite
_diffrn_radiation_source 'fine-focus sealed tube'
_diffrn_radiation_type MoK\a
_diffrn_radiation_wavelength 0.71073
_diffrn_reflns_av_R_equivalents 0.0167
_diffrn_reflns_av_sigmaI/netI 0.0229
_diffrn_reflns_limit_h_max 11
_diffrn_reflns_limit_h_min -11
_diffrn_reflns_limit_k_max 20
_diffrn_reflns_limit_k_min -20
_diffrn_reflns_limit_l_max 25
_diffrn_reflns_limit_l_min -25
_diffrn_reflns_number 12294
_diffrn_reflns_theta_full 27.50
_diffrn_reflns_theta_max 27.50
_diffrn_reflns_theta_min 2.46
_diffrn_standards_decay_% 0
_diffrn_standards_interval_count 0
_diffrn_standards_interval_time 0
_diffrn_standards_number 0
_exptl_absorpt_coefficient_mu 4.899
_exptl_absorpt_correction_T_max 0.5471
_exptl_absorpt_correction_T_min 0.4725
_exptl_absorpt_correction_type multi-scan
_exptl_absorpt_process_details 'SADABS (Sheldrick, 1996)'
_exptl_crystal_colour red
_exptl_crystal_density_diffrn 1.739
_exptl_crystal_density_meas ?
_exptl_crystal_density_method 'not measured'
_exptl_crystal_description block
_exptl_crystal_F_000 1408
_exptl_crystal_recrystallization_method 'Re-crystallisation from solvent: DCM/diethylether'
_exptl_crystal_size_max 0.18
_exptl_crystal_size_mid 0.18
_exptl_crystal_size_min 0.14
_refine_diff_density_max 1.408
_refine_diff_density_min -1.078
_refine_diff_density_rms 0.135
_refine_ls_extinction_method none
_refine_ls_goodness_of_fit_ref 1.510
_refine_ls_hydrogen_treatment mixed
_refine_ls_matrix_type full
_refine_ls_number_parameters 342
_refine_ls_number_reflns 6261
_refine_ls_number_restraints 1
_refine_ls_restrained_S_all 1.510
_refine_ls_R_factor_all 0.0458
_refine_ls_R_factor_gt 0.0374
_refine_ls_shift/su_max 0.001
_refine_ls_shift/su_mean 0.000
_refine_ls_structure_factor_coef Fsqd
_refine_ls_weighting_details 'calc w=1/[\s^2^(Fo^2^)+(0.0000P)^2^+8.8162P] where P=(Fo^2^+2Fc^2^)/3'
_refine_ls_weighting_scheme calc
_refine_ls_wR_factor_gt 0.0735
_refine_ls_wR_factor_ref 0.0750
_reflns_number_gt 5543
_reflns_number_total 6261
_reflns_threshold_expression >2sigma(I)
_cod_data_source_file c5dt02410b2.cif
_cod_data_source_block ic076
_cod_depositor_comments
;
The following automatic conversions were performed:

'_exptl_crystal_density_meas' value 'not measured' was changed to '?'
- the value is perceived as not measured.

Automatic conversion script
Id: cif_fix_values 3271 2015-04-21 07:52:19Z andrius 

 Adding full bibliography for 7036554--7036558.cif.
;
_cod_original_sg_symbol_H-M P21/c
_cod_database_code 7036554

loop_
_symmetry_equiv_pos_as_xyz
'x, y, z'
'-x, y+1/2, -z+1/2'
'-x, -y, -z'
'x, -y-1/2, z-1/2'

loop_
_atom_site_label
_atom_site_type_symbol
_atom_site_fract_x
_atom_site_fract_y
_atom_site_fract_z
_atom_site_U_iso_or_equiv
_atom_site_adp_type
_atom_site_occupancy
_atom_site_symmetry_multiplicity
_atom_site_calc_flag
_atom_site_refinement_flags
Os1 Os 0.05421(2) 0.972369(12) 0.368286(11) 0.03072(6) Uani 1 1 d .
Cl1 Cl -0.21172(14) 0.93235(8) 0.36691(7) 0.0374(3) Uani 1 1 d .
Cl2 Cl -0.90441(19) 1.06320(12) 0.07363(10) 0.0621(5) Uani 1 1 d .
O1 O -0.0253(4) 1.0945(2) 0.3764(2) 0.0363(8) Uani 1 1 d .
O2 O -0.4658(4) 1.2794(2) 0.2114(2) 0.0416(9) Uani 1 1 d .
N1 N -0.0200(4) 0.9823(2) 0.2618(2) 0.0307(9) Uani 1 1 d .
N2 N -0.2503(5) 0.8601(3) 0.2056(3) 0.0390(11) Uani 1 1 d D
H2 H -0.286(6) 0.882(3) 0.2408(19) 0.043(17) Uiso 1 1 d D
N3 N -0.4995(6) 0.8710(3) 0.0041(3) 0.0497(12) Uani 1 1 d .
C1 C -0.1119(5) 1.0399(3) 0.2321(3) 0.0315(11) Uani 1 1 d .
H1 H -0.1414 1.0347 0.1837 0.038 Uiso 1 1 calc R
C2 C -0.1746(6) 1.1111(3) 0.2638(3) 0.0308(11) Uani 1 1 d .
C3 C -0.1255(5) 1.1352(3) 0.3321(3) 0.0299(11) Uani 1 1 d .
C4 C -0.1871(6) 1.2106(3) 0.3556(3) 0.0345(12) Uani 1 1 d .
H4 H -0.1503 1.2305 0.4009 0.041 Uiso 1 1 calc R
C5 C -0.2978(6) 1.2552(3) 0.3147(3) 0.0352(12) Uani 1 1 d .
H5 H -0.3391 1.3046 0.3323 0.042 Uiso 1 1 calc R
C6 C -0.3518(6) 1.2297(3) 0.2469(3) 0.0334(11) Uani 1 1 d .
C7 C -0.2887(6) 1.1592(3) 0.2212(3) 0.0322(11) Uani 1 1 d .
H7 H -0.3215 1.1426 0.1748 0.039 Uiso 1 1 calc R
C8 C -0.5353(7) 1.2490(4) 0.1457(3) 0.0476(15) Uani 1 1 d .
H8A H -0.4594 1.2465 0.1151 0.071 Uiso 1 1 calc R
H8B H -0.6177 1.2875 0.1262 0.071 Uiso 1 1 calc R
H8C H -0.5766 1.1921 0.1505 0.071 Uiso 1 1 calc R
C9 C 0.0129(6) 0.9120(3) 0.2166(3) 0.0339(11) Uani 1 1 d .
H9A H 0.1205 0.8945 0.2293 0.041 Uiso 1 1 calc R
H9B H -0.0040 0.9314 0.1682 0.041 Uiso 1 1 calc R
C10 C -0.0913(6) 0.8368(3) 0.2244(3) 0.0375(12) Uani 1 1 d .
H10A H -0.0680 0.7895 0.1948 0.045 Uiso 1 1 calc R
H10B H -0.0719 0.8168 0.2727 0.045 Uiso 1 1 calc R
C11 C -0.3244(6) 0.8683(3) 0.1401(3) 0.0352(12) Uani 1 1 d .
C12 C -0.2723(7) 0.8322(4) 0.0840(3) 0.0414(13) Uani 1 1 d .
H12 H -0.1750 0.8061 0.0895 0.050 Uiso 1 1 calc R
C13 C -0.3647(8) 0.8349(4) 0.0195(3) 0.0479(15) Uani 1 1 d .
H13 H -0.3266 0.8078 -0.0171 0.057 Uiso 1 1 calc R
C14 C -0.5478(7) 0.9125(4) 0.0575(3) 0.0416(13) Uani 1 1 d .
C15 C -0.6875(7) 0.9575(4) 0.0423(3) 0.0471(14) Uani 1 1 d .
H15 H -0.7460 0.9556 -0.0026 0.057 Uiso 1 1 calc R
C16 C -0.7365(6) 1.0031(4) 0.0926(3) 0.0457(15) Uani 1 1 d .
C17 C -0.6574(7) 1.0068(3) 0.1596(3) 0.0430(14) Uani 1 1 d .
H17 H -0.6960 1.0389 0.1937 0.052 Uiso 1 1 calc R
C18 C -0.5235(6) 0.9635(3) 0.1757(3) 0.0393(13) Uani 1 1 d .
H18 H -0.4685 0.9662 0.2213 0.047 Uiso 1 1 calc R
C19 C -0.4647(6) 0.9146(3) 0.1258(3) 0.0362(12) Uani 1 1 d .
C20 C 0.0569(8) 0.7724(4) 0.4287(4) 0.0550(17) Uani 1 1 d .
H20A H 0.1249 0.7331 0.4577 0.082 Uiso 1 1 calc R
H20B H 0.0263 0.7474 0.3830 0.082 Uiso 1 1 calc R
H20C H -0.0336 0.7829 0.4496 0.082 Uiso 1 1 calc R
C21 C 0.1388(6) 0.8553(3) 0.4224(3) 0.0375(12) Uani 1 1 d .
C22 C 0.2171(6) 0.8687(3) 0.3668(3) 0.0369(12) Uani 1 1 d .
H22 H 0.2222 0.8243 0.3346 0.044 Uiso 1 1 calc R
C23 C 0.2889(5) 0.9486(3) 0.3583(3) 0.0340(12) Uani 1 1 d .
H23 H 0.3407 0.9567 0.3205 0.041 Uiso 1 1 calc R
C24 C 0.2835(5) 1.0156(3) 0.4059(3) 0.0333(11) Uani 1 1 d .
C25 C 0.2088(6) 0.9989(3) 0.4634(3) 0.0357(12) Uani 1 1 d .
H25 H 0.2071 1.0421 0.4970 0.043 Uiso 1 1 calc R
C26 C 0.1387(6) 0.9216(3) 0.4718(3) 0.0388(12) Uani 1 1 d .
H26 H 0.0904 0.9128 0.5107 0.047 Uiso 1 1 calc R
C27 C 0.3438(6) 1.1045(3) 0.3974(3) 0.0380(12) Uani 1 1 d .
H27 H 0.2728 1.1451 0.4147 0.046 Uiso 1 1 calc R
C28 C 0.3506(7) 1.1291(4) 0.3241(3) 0.0472(15) Uani 1 1 d .
H28A H 0.4275 1.0944 0.3069 0.071 Uiso 1 1 calc R
H28B H 0.3777 1.1892 0.3223 0.071 Uiso 1 1 calc R
H28C H 0.2511 1.1194 0.2956 0.071 Uiso 1 1 calc R
C29 C 0.4999(7) 1.1145(4) 0.4437(3) 0.0519(16) Uani 1 1 d .
H29A H 0.5736 1.0767 0.4274 0.078 Uiso 1 1 calc R
H29B H 0.4912 1.0997 0.4911 0.078 Uiso 1 1 calc R
H29C H 0.5342 1.1735 0.4420 0.078 Uiso 1 1 calc R

loop_
_atom_site_aniso_label
_atom_site_aniso_U_11
_atom_site_aniso_U_22
_atom_site_aniso_U_33
_atom_site_aniso_U_23
_atom_site_aniso_U_13
_atom_site_aniso_U_12
Os1 0.02751(10) 0.02275(9) 0.04500(12) -0.00171(10) 0.01507(8) 0.00121(8)
Cl1 0.0315(6) 0.0368(7) 0.0473(8) -0.0058(6) 0.0168(6) -0.0061(5)
Cl2 0.0534(9) 0.0633(10) 0.0740(12) 0.0120(9) 0.0229(8) 0.0160(8)
O1 0.0341(19) 0.0247(18) 0.051(2) -0.0055(17) 0.0096(17) 0.0024(15)
O2 0.045(2) 0.034(2) 0.048(2) 0.0057(18) 0.0140(19) 0.0144(17)
N1 0.027(2) 0.023(2) 0.046(3) -0.0029(19) 0.0159(18) 0.0003(16)
N2 0.038(2) 0.036(2) 0.047(3) -0.011(2) 0.018(2) -0.003(2)
N3 0.058(3) 0.048(3) 0.047(3) -0.001(2) 0.019(2) 0.003(2)
C1 0.030(2) 0.028(3) 0.041(3) -0.002(2) 0.017(2) -0.002(2)
C2 0.030(3) 0.022(2) 0.044(3) -0.001(2) 0.016(2) 0.0010(19)
C3 0.026(2) 0.024(2) 0.044(3) 0.002(2) 0.016(2) -0.0002(19)
C4 0.036(3) 0.026(2) 0.046(3) -0.002(2) 0.020(2) 0.001(2)
C5 0.040(3) 0.024(2) 0.047(3) 0.002(2) 0.022(3) 0.006(2)
C6 0.033(3) 0.028(3) 0.044(3) 0.007(2) 0.018(2) 0.004(2)
C7 0.034(3) 0.027(3) 0.038(3) 0.003(2) 0.015(2) 0.003(2)
C8 0.038(3) 0.037(3) 0.065(4) 0.000(3) 0.000(3) 0.006(3)
C9 0.035(3) 0.026(2) 0.043(3) -0.005(2) 0.016(2) 0.005(2)
C10 0.043(3) 0.026(3) 0.047(3) -0.006(2) 0.016(3) 0.003(2)
C11 0.039(3) 0.027(3) 0.043(3) -0.004(2) 0.016(2) -0.008(2)
C12 0.045(3) 0.037(3) 0.047(3) -0.004(3) 0.022(3) -0.001(2)
C13 0.062(4) 0.045(3) 0.040(3) -0.005(3) 0.021(3) 0.001(3)
C14 0.049(3) 0.033(3) 0.048(3) 0.002(3) 0.022(3) -0.005(3)
C15 0.047(3) 0.045(3) 0.052(4) 0.008(3) 0.014(3) 0.000(3)
C16 0.037(3) 0.038(3) 0.068(4) 0.008(3) 0.027(3) 0.006(2)
C17 0.047(3) 0.032(3) 0.056(4) -0.004(3) 0.026(3) -0.005(2)
C18 0.039(3) 0.030(3) 0.053(3) -0.004(3) 0.022(3) -0.009(2)
C19 0.039(3) 0.026(3) 0.048(3) -0.002(2) 0.020(3) -0.008(2)
C20 0.064(4) 0.033(3) 0.071(5) 0.011(3) 0.019(4) -0.004(3)
C21 0.036(3) 0.027(3) 0.050(3) 0.005(2) 0.009(2) 0.005(2)
C22 0.034(3) 0.026(3) 0.053(3) -0.001(2) 0.014(2) 0.011(2)
C23 0.024(2) 0.034(3) 0.047(3) 0.003(2) 0.015(2) 0.006(2)
C24 0.022(2) 0.031(3) 0.048(3) 0.001(2) 0.007(2) 0.003(2)
C25 0.030(3) 0.035(3) 0.043(3) 0.000(2) 0.008(2) 0.005(2)
C26 0.033(3) 0.039(3) 0.047(3) 0.008(3) 0.013(2) 0.006(2)
C27 0.034(3) 0.031(3) 0.051(3) -0.005(2) 0.012(2) -0.002(2)
C28 0.050(4) 0.040(3) 0.055(4) 0.003(3) 0.018(3) -0.008(3)
C29 0.038(3) 0.051(4) 0.065(4) -0.003(3) 0.003(3) -0.007(3)

loop_
_atom_type_symbol
_atom_type_description
_atom_type_scat_dispersion_real
_atom_type_scat_dispersion_imag
_atom_type_scat_source
C C 0.0033 0.0016 'International Tables Vol C Tables 4.2.6.8 and 6.1.1.4'
H H 0.0000 0.0000 'International Tables Vol C Tables 4.2.6.8 and 6.1.1.4'
N N 0.0061 0.0033 'International Tables Vol C Tables 4.2.6.8 and 6.1.1.4'
O O 0.0106 0.0060 'International Tables Vol C Tables 4.2.6.8 and 6.1.1.4'
Cl Cl 0.1484 0.1585 'International Tables Vol C Tables 4.2.6.8 and 6.1.1.4'
Os Os -1.2165 7.6030 'International Tables Vol C Tables 4.2.6.8 and 6.1.1.4'

loop_
_geom_angle_atom_site_label_1
_geom_angle_atom_site_label_2
_geom_angle_atom_site_label_3
_geom_angle
O1 Os1 N1 87.33(15)
O1 Os1 C24 89.87(17)
N1 Os1 C24 116.13(18)
O1 Os1 C23 121.15(17)
N1 Os1 C23 93.97(18)
C24 Os1 C23 38.21(19)
O1 Os1 C25 86.01(17)
N1 Os1 C25 153.75(18)
C24 Os1 C25 38.59(19)
C23 Os1 C25 68.3(2)
O1 Os1 C22 158.90(18)
N1 Os1 C22 98.08(19)
C24 Os1 C22 69.4(2)
C23 Os1 C22 38.44(19)
C25 Os1 C22 80.2(2)
O1 Os1 C21 146.85(19)
N1 Os1 C21 124.95(19)
C24 Os1 C21 82.5(2)
C23 Os1 C21 69.0(2)
C25 Os1 C21 68.1(2)
C22 Os1 C21 37.5(2)
O1 Os1 C26 109.52(18)
N1 Os1 C26 162.76(18)
C24 Os1 C26 68.9(2)
C23 Os1 C26 80.6(2)
C25 Os1 C26 37.0(2)
C22 Os1 C26 67.5(2)
C21 Os1 C26 37.9(2)
O1 Os1 Cl1 84.00(10)
N1 Os1 Cl1 82.30(11)
C24 Os1 Cl1 160.36(15)
C23 Os1 Cl1 154.51(14)
C25 Os1 Cl1 122.09(14)
C22 Os1 Cl1 116.87(15)
C21 Os1 Cl1 92.44(15)
C26 Os1 Cl1 95.53(14)
C3 O1 Os1 127.6(3)
C6 O2 C8 116.4(4)
C1 N1 C9 115.1(4)
C1 N1 Os1 125.1(3)
C9 N1 Os1 119.1(3)
C11 N2 C10 124.6(5)
C11 N2 H2 122(4)
C10 N2 H2 111(4)
C13 N3 C14 114.9(6)
N1 C1 C2 127.6(5)
N1 C1 H1 116.2
C2 C1 H1 116.2
C3 C2 C7 120.2(4)
C3 C2 C1 123.2(5)
C7 C2 C1 116.6(5)
O1 C3 C2 125.4(4)
O1 C3 C4 116.8(5)
C2 C3 C4 117.8(5)
C5 C4 C3 121.3(5)
C5 C4 H4 119.3
C3 C4 H4 119.3
C4 C5 C6 121.2(5)
C4 C5 H5 119.4
C6 C5 H5 119.4
O2 C6 C7 125.6(5)
O2 C6 C5 115.4(4)
C7 C6 C5 119.0(5)
C6 C7 C2 120.4(5)
C6 C7 H7 119.8
C2 C7 H7 119.8
O2 C8 H8A 109.5
O2 C8 H8B 109.5
H8A C8 H8B 109.5
O2 C8 H8C 109.5
H8A C8 H8C 109.5
H8B C8 H8C 109.5
N1 C9 C10 109.4(4)
N1 C9 H9A 109.8
C10 C9 H9A 109.8
N1 C9 H9B 109.8
C10 C9 H9B 109.8
H9A C9 H9B 108.2
N2 C10 C9 111.3(4)
N2 C10 H10A 109.4
C9 C10 H10A 109.4
N2 C10 H10B 109.4
C9 C10 H10B 109.4
H10A C10 H10B 108.0
N2 C11 C12 123.0(5)
N2 C11 C19 120.4(5)
C12 C11 C19 116.6(5)
C11 C12 C13 119.2(6)
C11 C12 H12 120.4
C13 C12 H12 120.4
N3 C13 C12 126.9(6)
N3 C13 H13 116.6
C12 C13 H13 116.6
N3 C14 C15 117.0(6)
N3 C14 C19 123.9(5)
C15 C14 C19 119.1(5)
C16 C15 C14 119.3(6)
C16 C15 H15 120.4
C14 C15 H15 120.4
C15 C16 C17 122.9(6)
C15 C16 Cl2 119.8(5)
C17 C16 Cl2 117.3(4)
C18 C17 C16 119.0(5)
C18 C17 H17 120.5
C16 C17 H17 120.5
C17 C18 C19 121.4(6)
C17 C18 H18 119.3
C19 C18 H18 119.3
C18 C19 C14 118.4(5)
C18 C19 C11 123.4(5)
C14 C19 C11 118.2(5)
C21 C20 H20A 109.5
C21 C20 H20B 109.5
H20A C20 H20B 109.5
C21 C20 H20C 109.5
H20A C20 H20C 109.5
H20B C20 H20C 109.5
C22 C21 C26 118.6(5)
C22 C21 C20 120.2(5)
C26 C21 C20 121.2(5)
C22 C21 Os1 70.8(3)
C26 C21 Os1 71.3(3)
C20 C21 Os1 129.3(4)
C21 C22 C23 120.7(5)
C21 C22 Os1 71.6(3)
C23 C22 Os1 70.0(3)
C21 C22 H22 119.6
C23 C22 H22 119.6
Os1 C22 H22 131.6
C24 C23 C22 120.6(5)
C24 C23 Os1 70.8(3)
C22 C23 Os1 71.5(3)
C24 C23 H23 119.7
C22 C23 H23 119.7
Os1 C23 H23 130.7
C23 C24 C25 117.4(5)
C23 C24 C27 124.0(5)
C25 C24 C27 118.5(5)
C23 C24 Os1 71.0(3)
C25 C24 Os1 71.1(3)
C27 C24 Os1 125.7(4)
C26 C25 C24 122.2(5)
C26 C25 Os1 72.7(3)
C24 C25 Os1 70.3(3)
C26 C25 H25 118.9
C24 C25 H25 118.9
Os1 C25 H25 131.0
C25 C26 C21 120.4(5)
C25 C26 Os1 70.3(3)
C21 C26 Os1 70.8(3)
C25 C26 H26 119.8
C21 C26 H26 119.8
Os1 C26 H26 132.0
C28 C27 C24 114.5(5)
C28 C27 C29 111.4(5)
C24 C27 C29 109.3(5)
C28 C27 H27 107.1
C24 C27 H27 107.1
C29 C27 H27 107.1
C27 C28 H28A 109.5
C27 C28 H28B 109.5
H28A C28 H28B 109.5
C27 C28 H28C 109.5
H28A C28 H28C 109.5
H28B C28 H28C 109.5
C27 C29 H29A 109.5
C27 C29 H29B 109.5
H29A C29 H29B 109.5
C27 C29 H29C 109.5
H29A C29 H29C 109.5
H29B C29 H29C 109.5

loop_
_geom_bond_atom_site_label_1
_geom_bond_atom_site_label_2
_geom_bond_distance
Os1 O1 2.064(3)
Os1 N1 2.098(4)
Os1 C24 2.165(5)
Os1 C23 2.168(5)
Os1 C25 2.175(6)
Os1 C22 2.188(5)
Os1 C21 2.198(5)
Os1 C26 2.205(6)
Os1 Cl1 2.4502(12)
Cl2 C16 1.758(6)
O1 C3 1.307(6)
O2 C6 1.377(6)
O2 C8 1.422(7)
N1 C1 1.295(6)
N1 C9 1.481(6)
N2 C11 1.355(7)
N2 C10 1.452(7)
N2 H2 0.879(10)
N3 C13 1.318(8)
N3 C14 1.370(7)
C1 C2 1.441(6)
C1 H1 0.9500
C2 C3 1.397(7)
C2 C7 1.424(7)
C3 C4 1.419(7)
C4 C5 1.361(7)
C4 H4 0.9500
C5 C6 1.401(8)
C5 H5 0.9500
C6 C7 1.379(7)
C7 H7 0.9500
C8 H8A 0.9800
C8 H8B 0.9800
C8 H8C 0.9800
C9 C10 1.529(7)
C9 H9A 0.9900
C9 H9B 0.9900
C10 H10A 0.9900
C10 H10B 0.9900
C11 C12 1.391(7)
C11 C19 1.435(8)
C12 C13 1.395(8)
C12 H12 0.9500
C13 H13 0.9500
C14 C15 1.421(8)
C14 C19 1.424(8)
C15 C16 1.355(8)
C15 H15 0.9500
C16 C17 1.391(9)
C17 C18 1.365(8)
C17 H17 0.9500
C18 C19 1.418(7)
C18 H18 0.9500
C20 C21 1.511(8)
C20 H20A 0.9800
C20 H20B 0.9800
C20 H20C 0.9800
C21 C22 1.411(7)
C21 C26 1.428(8)
C22 C23 1.434(7)
C22 H22 0.9500
C23 C24 1.418(7)
C23 H23 0.9500
C24 C25 1.434(7)
C24 C27 1.518(7)
C25 C26 1.392(7)
C25 H25 0.9500
C26 H26 0.9500
C27 C28 1.506(8)
C27 C29 1.540(8)
C27 H27 1.0000
C28 H28A 0.9800
C28 H28B 0.9800
C28 H28C 0.9800
C29 H29A 0.9800
C29 H29B 0.9800
C29 H29C 0.9800

loop_
_geom_torsion_atom_site_label_1
_geom_torsion_atom_site_label_2
_geom_torsion_atom_site_label_3
_geom_torsion_atom_site_label_4
_geom_torsion
N1 Os1 O1 C3 20.5(4)
C24 Os1 O1 C3 136.6(4)
C23 Os1 O1 C3 113.5(4)
C25 Os1 O1 C3 175.1(4)
C22 Os1 O1 C3 126.1(5)
C21 Os1 O1 C3 -147.3(4)
C26 Os1 O1 C3 -155.8(4)
Cl1 Os1 O1 C3 -62.1(4)
O1 Os1 N1 C1 -14.9(4)
C24 Os1 N1 C1 -103.5(4)
C23 Os1 N1 C1 -136.0(4)
C25 Os1 N1 C1 -90.3(5)
C22 Os1 N1 C1 -174.4(4)
C21 Os1 N1 C1 157.0(4)
C26 Os1 N1 C1 153.2(5)
Cl1 Os1 N1 C1 69.4(4)
O1 Os1 N1 C9 175.3(3)
C24 Os1 N1 C9 86.8(4)
C23 Os1 N1 C9 54.3(3)
C25 Os1 N1 C9 99.9(5)
C22 Os1 N1 C9 15.8(4)
C21 Os1 N1 C9 -12.8(4)
C26 Os1 N1 C9 -16.6(7)
Cl1 Os1 N1 C9 -100.4(3)
C9 N1 C1 C2 174.2(4)
Os1 N1 C1 C2 4.1(7)
N1 C1 C2 C3 9.9(8)
N1 C1 C2 C7 -172.0(5)
Os1 O1 C3 C2 -14.8(7)
Os1 O1 C3 C4 166.2(3)
C7 C2 C3 O1 177.7(4)
C1 C2 C3 O1 -4.3(8)
C7 C2 C3 C4 -3.2(7)
C1 C2 C3 C4 174.8(4)
O1 C3 C4 C5 -176.6(4)
C2 C3 C4 C5 4.3(7)
C3 C4 C5 C6 -2.0(8)
C8 O2 C6 C7 7.9(7)
C8 O2 C6 C5 -172.5(5)
C4 C5 C6 O2 178.9(5)
C4 C5 C6 C7 -1.5(7)
O2 C6 C7 C2 -177.9(5)
C5 C6 C7 C2 2.6(7)
C3 C2 C7 C6 -0.1(7)
C1 C2 C7 C6 -178.3(4)
C1 N1 C9 C10 -96.6(5)
Os1 N1 C9 C10 74.2(5)
C11 N2 C10 C9 77.3(6)
N1 C9 C10 N2 60.0(6)
C10 N2 C11 C12 19.4(8)
C10 N2 C11 C19 -161.7(5)
N2 C11 C12 C13 172.2(5)
C19 C11 C12 C13 -6.8(8)
C14 N3 C13 C12 2.7(9)
C11 C12 C13 N3 2.2(10)
C13 N3 C14 C15 175.7(5)
C13 N3 C14 C19 -2.6(8)
N3 C14 C15 C16 -176.7(5)
C19 C14 C15 C16 1.7(8)
C14 C15 C16 C17 -1.4(9)
C14 C15 C16 Cl2 176.9(4)
C15 C16 C17 C18 0.8(9)
Cl2 C16 C17 C18 -177.5(4)
C16 C17 C18 C19 -0.6(8)
C17 C18 C19 C14 1.0(7)
C17 C18 C19 C11 179.8(5)
N3 C14 C19 C18 176.8(5)
C15 C14 C19 C18 -1.5(7)
N3 C14 C19 C11 -2.1(8)
C15 C14 C19 C11 179.6(5)
N2 C11 C19 C18 8.9(8)
C12 C11 C19 C18 -172.1(5)
N2 C11 C19 C14 -172.3(5)
C12 C11 C19 C14 6.7(7)
O1 Os1 C21 C22 -143.9(3)
N1 Os1 C21 C22 51.1(4)
C24 Os1 C21 C22 -65.7(3)
C23 Os1 C21 C22 -28.7(3)
C25 Os1 C21 C22 -102.8(4)
C26 Os1 C21 C22 -130.7(5)
Cl1 Os1 C21 C22 133.4(3)
O1 Os1 C21 C26 -13.1(5)
N1 Os1 C21 C26 -178.2(3)
C24 Os1 C21 C26 65.1(3)
C23 Os1 C21 C26 102.1(3)
C25 Os1 C21 C26 27.9(3)
C22 Os1 C21 C26 130.7(5)
Cl1 Os1 C21 C26 -95.9(3)
O1 Os1 C21 C20 102.3(6)
N1 Os1 C21 C20 -62.7(6)
C24 Os1 C21 C20 -179.5(6)
C23 Os1 C21 C20 -142.5(6)
C25 Os1 C21 C20 143.4(6)
C22 Os1 C21 C20 -113.8(7)
C26 Os1 C21 C20 115.4(6)
Cl1 Os1 C21 C20 19.6(5)
C26 C21 C22 C23 -2.9(8)
C20 C21 C22 C23 176.9(5)
Os1 C21 C22 C23 52.0(4)
C26 C21 C22 Os1 -54.9(4)
C20 C21 C22 Os1 125.0(5)
O1 Os1 C22 C21 116.4(5)
N1 Os1 C22 C21 -139.9(3)
C24 Os1 C22 C21 105.1(4)
C23 Os1 C22 C21 133.9(5)
C25 Os1 C22 C21 66.6(3)
C26 Os1 C22 C21 30.2(3)
Cl1 Os1 C22 C21 -54.5(4)
O1 Os1 C22 C23 -17.5(7)
N1 Os1 C22 C23 86.2(3)
C24 Os1 C22 C23 -28.8(3)
C25 Os1 C22 C23 -67.3(3)
C21 Os1 C22 C23 -133.9(5)
C26 Os1 C22 C23 -103.7(4)
Cl1 Os1 C22 C23 171.6(3)
C21 C22 C23 C24 0.3(8)
Os1 C22 C23 C24 53.0(4)
C21 C22 C23 Os1 -52.7(5)
O1 Os1 C23 C24 39.4(4)
N1 Os1 C23 C24 128.7(3)
C25 Os1 C23 C24 -31.4(3)
C22 Os1 C23 C24 -133.3(5)
C21 Os1 C23 C24 -105.2(3)
C26 Os1 C23 C24 -67.8(3)
Cl1 Os1 C23 C24 -150.9(3)
O1 Os1 C23 C22 172.7(3)
N1 Os1 C23 C22 -98.0(3)
C24 Os1 C23 C22 133.3(5)
C25 Os1 C23 C22 101.9(4)
C21 Os1 C23 C22 28.1(3)
C26 Os1 C23 C22 65.5(3)
Cl1 Os1 C23 C22 -17.6(6)
C22 C23 C24 C25 2.3(7)
Os1 C23 C24 C25 55.7(4)
C22 C23 C24 C27 -174.2(5)
Os1 C23 C24 C27 -120.9(5)
C22 C23 C24 Os1 -53.4(4)
O1 Os1 C24 C23 -147.1(3)
N1 Os1 C24 C23 -60.1(3)
C25 Os1 C24 C23 129.2(4)
C22 Os1 C24 C23 28.9(3)
C21 Os1 C24 C23 65.3(3)
C26 Os1 C24 C23 101.9(3)
Cl1 Os1 C24 C23 141.4(4)
O1 Os1 C24 C25 83.8(3)
N1 Os1 C24 C25 170.7(3)
C23 Os1 C24 C25 -129.2(4)
C22 Os1 C24 C25 -100.3(3)
C21 Os1 C24 C25 -63.9(3)
C26 Os1 C24 C25 -27.3(3)
Cl1 Os1 C24 C25 12.3(6)
O1 Os1 C24 C27 -28.3(5)
N1 Os1 C24 C27 58.7(5)
C23 Os1 C24 C27 118.8(6)
C25 Os1 C24 C27 -112.0(6)
C22 Os1 C24 C27 147.7(5)
C21 Os1 C24 C27 -175.9(5)
C26 Os1 C24 C27 -139.3(5)
Cl1 Os1 C24 C27 -99.8(6)
C23 C24 C25 C26 -2.4(8)
C27 C24 C25 C26 174.3(5)
Os1 C24 C25 C26 53.2(5)
C23 C24 C25 Os1 -55.6(4)
C27 C24 C25 Os1 121.1(4)
O1 Os1 C25 C26 130.4(3)
N1 Os1 C25 C26 -153.9(4)
C24 Os1 C25 C26 -134.8(4)
C23 Os1 C25 C26 -103.7(3)
C22 Os1 C25 C26 -65.6(3)
C21 Os1 C25 C26 -28.5(3)
Cl1 Os1 C25 C26 50.1(3)
O1 Os1 C25 C24 -94.8(3)
N1 Os1 C25 C24 -19.1(5)
C23 Os1 C25 C24 31.1(3)
C22 Os1 C25 C24 69.2(3)
C21 Os1 C25 C24 106.3(3)
C26 Os1 C25 C24 134.8(4)
Cl1 Os1 C25 C24 -175.2(2)
C24 C25 C26 C21 -0.1(8)
Os1 C25 C26 C21 52.1(5)
C24 C25 C26 Os1 -52.2(5)
C22 C21 C26 C25 2.8(8)
C20 C21 C26 C25 -177.0(5)
Os1 C21 C26 C25 -51.8(5)
C22 C21 C26 Os1 54.6(4)
C20 C21 C26 Os1 -125.2(5)
O1 Os1 C26 C25 -53.7(3)
N1 Os1 C26 C25 138.9(5)
C24 Os1 C26 C25 28.3(3)
C23 Os1 C26 C25 66.2(3)
C22 Os1 C26 C25 103.9(3)
C21 Os1 C26 C25 133.9(5)
Cl1 Os1 C26 C25 -139.3(3)
O1 Os1 C26 C21 172.4(3)
N1 Os1 C26 C21 5.0(7)
C24 Os1 C26 C21 -105.6(3)
C23 Os1 C26 C21 -67.7(3)
C25 Os1 C26 C21 -133.9(5)
C22 Os1 C26 C21 -30.0(3)
Cl1 Os1 C26 C21 86.9(3)
C23 C24 C27 C28 24.3(7)
C25 C24 C27 C28 -152.2(5)
Os1 C24 C27 C28 -65.8(6)
C23 C24 C27 C29 -101.5(6)
C25 C24 C27 C29 82.0(6)
Os1 C24 C27 C29 168.4(4)
